data_7225399
loop_
_publ_author_name
'Teja Illa, Giri'
'Satha, Pardhasaradhi'
'Purohit, Chandra Shekhar'

_publ_section_title
;
 Consecutive introduction of Ag(i)to an anionic homoleptic Co(iii)
 complex: variable Ag(i) coordination mode
;
_journal_issue 29
_journal_name_full CrystEngComm
_journal_page_first 5512
_journal_paper_doi 10.1039/C6CE00276E
_journal_volume 18
_journal_year 2016
_chemical_formula_sum 'C42 H45 Ag Co N9 O9'
_chemical_formula_weight 986.67
_chemical_name_systematic
;
 ?
;
_space_group_IT_number 2
_symmetry_cell_setting triclinic
_symmetry_space_group_name_Hall '-P 1'
_symmetry_space_group_name_H-M 'P -1'
_atom_sites_solution_hydrogens geom
_atom_sites_solution_primary direct
_atom_sites_solution_secondary difmap
_audit_creation_method SHELXL-97
_audit_update_record
;
2016-05-28 deposited with the CCDC.
2016-06-01 downloaded from the CCDC.
;
_cell_angle_alpha 88.726(5)
_cell_angle_beta 83.438(5)
_cell_angle_gamma 77.730(5)
_cell_formula_units_Z 2
_cell_length_a 11.595(5)
_cell_length_b 13.528(5)
_cell_length_c 13.555(5)
_cell_measurement_reflns_used 6192
_cell_measurement_temperature 296(2)
_cell_measurement_theta_max 24.49
_cell_measurement_theta_min 2.16
_cell_volume 2064.0(14)
_computing_cell_refinement 'Bruker SAINT'
_computing_data_collection 'Bruker APEX2'
_computing_data_reduction 'Bruker SAINT  A'
_computing_molecular_graphics 'Bruker SHELXTL'
_computing_publication_material 'Bruker SHELXTL'
_computing_structure_refinement 'SHELXL-97 (Sheldrick, 2008)'
_computing_structure_solution 'SHELXS-97 (Sheldrick, 2008)'
_diffrn_ambient_temperature 296(2)
_diffrn_measured_fraction_theta_full 0.976
_diffrn_measured_fraction_theta_max 0.976
_diffrn_measurement_device_type 'Bruker APEX-II CCD'
_diffrn_measurement_method '\f and \w scans'
_diffrn_radiation_monochromator graphite
_diffrn_radiation_source 'fine-focus sealed tube'
_diffrn_radiation_type MoK\a
_diffrn_radiation_wavelength 0.71073
_diffrn_reflns_av_R_equivalents 0.0487
_diffrn_reflns_av_sigmaI/netI 0.0559
_diffrn_reflns_limit_h_max 14
_diffrn_reflns_limit_h_min -13
_diffrn_reflns_limit_k_max 16
_diffrn_reflns_limit_k_min -16
_diffrn_reflns_limit_l_max 16
_diffrn_reflns_limit_l_min -15
_diffrn_reflns_number 20010
_diffrn_reflns_theta_full 25.71
_diffrn_reflns_theta_max 25.71
_diffrn_reflns_theta_min 1.51
_exptl_absorpt_coefficient_mu 0.945
_exptl_absorpt_correction_T_max 0.7453
_exptl_absorpt_correction_T_min 0.5385
_exptl_absorpt_correction_type multi-scan
_exptl_absorpt_process_details SADABS-2008/1
_exptl_crystal_density_diffrn 1.588
_exptl_crystal_density_method 'not measured'
_exptl_crystal_description Block
_exptl_crystal_F_000 1012
_exptl_crystal_size_max 0.14
_exptl_crystal_size_mid 0.08
_exptl_crystal_size_min 0.06
_refine_diff_density_max 1.805
_refine_diff_density_min -1.196
_refine_diff_density_rms 0.127
_refine_ls_extinction_method none
_refine_ls_goodness_of_fit_ref 1.092
_refine_ls_hydrogen_treatment mixed
_refine_ls_matrix_type full
_refine_ls_number_parameters 608
_refine_ls_number_reflns 7689
_refine_ls_number_restraints 10
_refine_ls_restrained_S_all 1.091
_refine_ls_R_factor_all 0.1047
_refine_ls_R_factor_gt 0.0808
_refine_ls_shift/su_max 0.000
_refine_ls_shift/su_mean 0.000
_refine_ls_structure_factor_coef Fsqd
_refine_ls_weighting_details 'calc w=1/[\s^2^(Fo^2^)+(0.1321P)^2^+4.3479P] where P=(Fo^2^+2Fc^2^)/3'
_refine_ls_weighting_scheme calc
_refine_ls_wR_factor_gt 0.2241
_refine_ls_wR_factor_ref 0.2440
_reflns_number_gt 5733
_reflns_number_total 7689
_reflns_threshold_expression >2\s(I)
_cod_data_source_file c6ce00276e2.cif
_cod_data_source_block csp_col2_2ag
_cod_depositor_comments
;
The following automatic conversions were performed:

'_symmetry_cell_setting' value 'Triclinic' changed to 'triclinic'
according to
/usr/data/users/saulius/crontab/automatic-downloads/rss-feeds/RSC/lib/dictionaries/cif_core.dic
dictionary named 'cif_core.dic' version 2.4.2 from 2011-04-26.

'_exptl_absorpt_correction_type' value 'Multi-Scan' changed to
'multi-scan' according to
/usr/data/users/saulius/crontab/automatic-downloads/rss-feeds/RSC/lib/dictionaries/cif_core.dic
dictionary named 'cif_core.dic' version 2.4.2 from 2011-04-26.

Automatic conversion script
Id: cif_fix_values 4268 2015-11-12 08:31:59Z antanas 

 Adding full bibliography for 7225397--7225400.cif.
;
_cod_original_sg_symbol_H-M 'P-1   '
_cod_database_code 7225399

loop_
_symmetry_equiv_pos_as_xyz
'x, y, z'
'-x, -y, -z'

loop_
_atom_site_label
_atom_site_type_symbol
_atom_site_fract_x
_atom_site_fract_y
_atom_site_fract_z
_atom_site_U_iso_or_equiv
_atom_site_adp_type
_atom_site_occupancy
_atom_site_symmetry_multiplicity
_atom_site_calc_flag
_atom_site_refinement_flags
C1 C 0.1606(5) 0.3183(5) 0.1822(5) 0.0443(14) Uani 1 1 d .
H1 H 0.1222 0.3228 0.1252 0.053 Uiso 1 1 calc R
C2 C 0.2834(5) 0.2854(4) 0.1739(4) 0.0335(11) Uani 1 1 d .
C3 C 0.2769(5) 0.3001(4) 0.3454(4) 0.0334(11) Uani 1 1 d .
C4 C 0.1539(5) 0.3339(5) 0.3492(5) 0.0448(14) Uani 1 1 d .
H4 H 0.1102 0.3506 0.4107 0.054 Uiso 1 1 calc R
C5 C 0.7192(5) 0.1148(4) 0.2348(4) 0.0362(12) Uani 1 1 d .
C6 C 0.8420(5) 0.0917(5) 0.2223(5) 0.0471(15) Uani 1 1 d .
H6 H 0.8815 0.0243 0.2225 0.057 Uiso 1 1 calc R
C7 C 0.7237(5) 0.2863(4) 0.2218(4) 0.0331(11) Uani 1 1 d .
C8 C 0.8466(5) 0.2589(5) 0.2088(5) 0.0462(14) Uani 1 1 d .
H8 H 0.8898 0.3096 0.1989 0.055 Uiso 1 1 calc R
C9 C 0.3697(5) 0.2661(4) 0.0817(4) 0.0330(11) Uani 1 1 d .
C10 C 0.3559(5) 0.2848(4) 0.4268(4) 0.0335(11) Uani 1 1 d .
C11 C 0.6327(5) 0.0461(4) 0.2446(4) 0.0341(12) Uani 1 1 d .
C12 C 0.6433(5) 0.3891(4) 0.2273(4) 0.0330(11) Uani 1 1 d .
C13 C 0.4422(5) 0.4762(4) 0.2679(4) 0.0370(12) Uani 1 1 d .
H13A H 0.4837 0.5306 0.2739 0.044 Uiso 1 1 calc R
H13B H 0.4010 0.4667 0.3327 0.044 Uiso 1 1 calc R
C14 C 0.4292(5) 0.0402(4) 0.2390(4) 0.0382(12) Uani 1 1 d .
H14A H 0.4671 -0.0305 0.2279 0.046 Uiso 1 1 calc R
H14B H 0.3911 0.0642 0.1803 0.046 Uiso 1 1 calc R
C15 C 0.5556(5) 0.2160(4) 0.4603(4) 0.0377(12) Uani 1 1 d .
H15A H 0.5955 0.1475 0.4414 0.045 Uiso 1 1 calc R
H15B H 0.5129 0.2133 0.5258 0.045 Uiso 1 1 calc R
C16 C 0.5733(5) 0.2521(4) 0.0218(4) 0.0371(12) Uani 1 1 d .
H16A H 0.6154 0.3038 0.0367 0.045 Uiso 1 1 calc R
H16B H 0.5353 0.2729 -0.0376 0.045 Uiso 1 1 calc R
C17 C 0.3516(5) 0.5081(4) 0.1959(4) 0.0358(12) Uani 1 1 d .
C18 C 0.2361(5) 0.5562(4) 0.2316(5) 0.0435(13) Uani 1 1 d .
H18 H 0.2158 0.5675 0.2994 0.052 Uiso 1 1 calc R
C19 C 0.1509(6) 0.5873(5) 0.1662(6) 0.0535(16) Uani 1 1 d .
H19 H 0.0746 0.6206 0.1904 0.064 Uiso 1 1 calc R
C20 C 0.1793(6) 0.5693(5) 0.0674(6) 0.0547(17) Uani 1 1 d .
H20 H 0.1219 0.5892 0.0242 0.066 Uiso 1 1 calc R
C21 C 0.2928(6) 0.5215(5) 0.0308(5) 0.0494(15) Uani 1 1 d .
H21 H 0.3116 0.5081 -0.0368 0.059 Uiso 1 1 calc R
C22 C 0.3796(5) 0.4930(4) 0.0956(4) 0.0387(13) Uani 1 1 d .
H22 H 0.4571 0.4636 0.0703 0.046 Uiso 1 1 calc R
C23 C 0.3348(5) 0.0469(4) 0.3260(4) 0.0393(13) Uani 1 1 d .
C24 C 0.2176(6) 0.0514(5) 0.3095(5) 0.0514(16) Uani 1 1 d .
C25 C 0.1290(8) 0.0571(7) 0.3882(7) 0.068(2) Uani 1 1 d .
C26 C 0.1549(7) 0.0604(5) 0.4832(6) 0.065(2) Uani 1 1 d .
H26 H 0.0951 0.0648 0.5358 0.078 Uiso 1 1 calc R
C27 C 0.2712(8) 0.0573(5) 0.5012(5) 0.0604(19) Uani 1 1 d .
H27 H 0.2890 0.0604 0.5661 0.072 Uiso 1 1 calc R
C28 C 0.3595(6) 0.0495(5) 0.4240(5) 0.0468(15) Uani 1 1 d .
H28 H 0.4373 0.0458 0.4372 0.056 Uiso 1 1 calc R
C29 C 0.6485(5) 0.2786(4) 0.4661(4) 0.0365(12) Uani 1 1 d .
C30 C 0.6207(6) 0.3828(5) 0.4651(4) 0.0444(14) Uani 1 1 d .
H30 H 0.5428 0.4165 0.4607 0.053 Uiso 1 1 calc R
C31 C 0.7069(6) 0.4374(5) 0.4707(5) 0.0503(15) Uani 1 1 d .
H31 H 0.6870 0.5077 0.4694 0.060 Uiso 1 1 calc R
C32 C 0.8234(6) 0.3885(6) 0.4780(5) 0.0565(17) Uani 1 1 d .
H32 H 0.8814 0.4260 0.4815 0.068 Uiso 1 1 calc R
C33 C 0.8530(6) 0.2857(6) 0.4803(5) 0.0573(17) Uani 1 1 d .
H33 H 0.9309 0.2529 0.4862 0.069 Uiso 1 1 calc R
C34 C 0.7661(6) 0.2296(5) 0.4736(5) 0.0472(14) Uani 1 1 d .
H34 H 0.7866 0.1593 0.4742 0.057 Uiso 1 1 calc R
C35 C 0.6634(5) 0.1534(4) 0.0000(4) 0.0366(12) Uani 1 1 d .
C36 C 0.6325(5) 0.0613(5) 0.0122(4) 0.0413(13) Uani 1 1 d .
H36 H 0.5545 0.0579 0.0343 0.050 Uiso 1 1 calc R
C37 C 0.7179(6) -0.0277(5) -0.0084(5) 0.0509(16) Uani 1 1 d .
H37 H 0.6968 -0.0901 0.0012 0.061 Uiso 1 1 calc R
C38 C 0.8332(7) -0.0232(6) -0.0429(5) 0.063(2) Uani 1 1 d .
H38 H 0.8902 -0.0823 -0.0567 0.076 Uiso 1 1 calc R
C39 C 0.8627(6) 0.0693(6) -0.0566(5) 0.0611(18) Uani 1 1 d .
H39 H 0.9402 0.0728 -0.0801 0.073 Uiso 1 1 calc R
C40 C 0.7786(6) 0.1579(5) -0.0357(5) 0.0479(15) Uani 1 1 d .
H40 H 0.7997 0.2202 -0.0458 0.058 Uiso 1 1 calc R
C41 C 0.3808(6) 0.2791(6) 0.7506(6) 0.0576(17) Uani 1 1 d .
H41A H 0.3542 0.3363 0.7943 0.086 Uiso 1 1 calc R
H41B H 0.3486 0.2232 0.7777 0.086 Uiso 1 1 calc R
H41C H 0.3544 0.2962 0.6866 0.086 Uiso 1 1 calc R
C42 C 0.5076(7) 0.2516(5) 0.7407(5) 0.0482(15) Uani 1 1 d .
N1 N 0.0969(4) 0.3433(4) 0.2688(4) 0.0504(13) Uani 1 1 d .
N2 N 0.3361(4) 0.2788(3) 0.2560(3) 0.0278(9) Uani 1 1 d .
N3 N 0.6637(4) 0.2124(3) 0.2332(3) 0.0284(9) Uani 1 1 d .
N4 N 0.9052(5) 0.1632(4) 0.2100(5) 0.0529(14) Uani 1 1 d .
N5 N 0.4697(4) 0.2540(3) 0.3903(3) 0.0317(9) Uani 1 1 d .
N6 N 0.5293(4) 0.3839(3) 0.2403(3) 0.0311(9) Uani 1 1 d .
N7 N 0.4813(4) 0.2477(3) 0.1036(3) 0.0305(9) Uani 1 1 d .
N8 N 0.5217(4) 0.0971(3) 0.2494(3) 0.0327(10) Uani 1 1 d .
N9 N 0.6083(6) 0.2325(5) 0.7334(5) 0.0688(17) Uani 1 1 d .
O1 O 0.3340(4) 0.2724(3) -0.0020(3) 0.0437(10) Uani 1 1 d .
O2 O 0.3137(4) 0.2983(3) 0.5154(3) 0.0460(10) Uani 1 1 d .
O3 O 0.6857(4) 0.4669(3) 0.2233(3) 0.0427(9) Uani 1 1 d .
O4 O 0.6699(4) -0.0479(3) 0.2459(3) 0.0476(10) Uani 1 1 d .
O5 O 0.0842(5) 0.3447(6) 0.6064(4) 0.0738(16) Uani 1 1 d D
O6 O 0.1173(5) 0.3385(5) 0.9285(5) 0.0711(15) Uani 1 1 d D
O7 O 0.1063(5) 0.4798(4) 0.7601(5) 0.0646(14) Uani 1 1 d D
O8 O 0.9806(5) 0.1901(5) 0.6863(5) 0.0767(16) Uani 1 1 d D
O9 O 0.1110(6) 0.1596(5) 0.8314(5) 0.0715(15) Uani 1 1 d D
Co Co 0.50015(6) 0.24501(5) 0.24572(5) 0.0266(2) Uani 1 1 d .
Ag1 Ag 0.79328(7) 0.20685(9) 0.71239(10) 0.1313(5) Uani 1 1 d .
H24 H 0.205(6) 0.041(5) 0.244(5) 0.053(19) Uiso 1 1 d .
H25 H 0.058(8) 0.065(6) 0.387(6) 0.07(3) Uiso 1 1 d .
H1O8 H 1.009(10) 0.167(8) 0.739(5) 0.10(4) Uiso 1 1 d D
H2O8 H 1.01(3) 0.234(13) 0.709(16) 0.5(2) Uiso 1 1 d D
H1O5 H 0.126(6) 0.302(5) 0.641(5) 0.07(3) Uiso 1 1 d D
H2O5 H 0.088(6) 0.396(3) 0.638(4) 0.038(18) Uiso 1 1 d D
H1O6 H 0.186(3) 0.327(6) 0.946(5) 0.06(2) Uiso 1 1 d D
H2O6 H 0.096(12) 0.297(8) 0.962(9) 0.14(6) Uiso 1 1 d D
H1O7 H 0.046(5) 0.528(5) 0.760(7) 0.09(3) Uiso 1 1 d D
H2O7 H 0.171(5) 0.494(7) 0.775(7) 0.08(3) Uiso 1 1 d D
H1O9 H 0.182(8) 0.140(6) 0.806(6) 0.06(2) Uiso 1 1 d .
H2O9 H 0.110(7) 0.209(4) 0.861(5) 0.06(3) Uiso 1 1 d D

loop_
_atom_site_aniso_label
_atom_site_aniso_U_11
_atom_site_aniso_U_22
_atom_site_aniso_U_33
_atom_site_aniso_U_23
_atom_site_aniso_U_13
_atom_site_aniso_U_12
C1 0.032(3) 0.055(4) 0.047(3) -0.005(3) -0.012(3) -0.008(3)
C2 0.029(3) 0.035(3) 0.037(3) 0.000(2) -0.008(2) -0.006(2)
C3 0.033(3) 0.028(3) 0.039(3) -0.003(2) 0.001(2) -0.007(2)
C4 0.032(3) 0.051(3) 0.048(3) -0.007(3) 0.006(3) -0.005(3)
C5 0.033(3) 0.038(3) 0.035(3) -0.001(2) -0.007(2) 0.000(2)
C6 0.037(3) 0.039(3) 0.061(4) -0.003(3) -0.004(3) 0.000(3)
C7 0.034(3) 0.039(3) 0.029(3) -0.004(2) -0.004(2) -0.013(2)
C8 0.032(3) 0.050(4) 0.058(4) -0.005(3) -0.005(3) -0.011(3)
C9 0.035(3) 0.030(3) 0.035(3) -0.001(2) -0.009(2) -0.008(2)
C10 0.037(3) 0.028(3) 0.035(3) -0.001(2) 0.001(2) -0.007(2)
C11 0.038(3) 0.033(3) 0.031(3) -0.001(2) -0.005(2) -0.006(2)
C12 0.031(3) 0.037(3) 0.032(3) -0.001(2) -0.004(2) -0.008(2)
C13 0.033(3) 0.032(3) 0.045(3) -0.005(2) -0.005(2) -0.006(2)
C14 0.039(3) 0.036(3) 0.042(3) -0.002(2) -0.003(2) -0.013(2)
C15 0.044(3) 0.040(3) 0.031(3) 0.004(2) -0.011(2) -0.011(2)
C16 0.035(3) 0.040(3) 0.036(3) 0.001(2) -0.003(2) -0.007(2)
C17 0.035(3) 0.026(3) 0.046(3) 0.007(2) -0.005(2) -0.008(2)
C18 0.038(3) 0.039(3) 0.050(3) -0.005(3) -0.001(3) -0.002(2)
C19 0.037(3) 0.050(4) 0.070(5) 0.002(3) -0.008(3) 0.000(3)
C20 0.053(4) 0.047(4) 0.067(5) 0.014(3) -0.021(3) -0.010(3)
C21 0.061(4) 0.045(3) 0.043(3) 0.011(3) -0.009(3) -0.011(3)
C22 0.040(3) 0.027(3) 0.047(3) 0.008(2) -0.001(2) -0.006(2)
C23 0.042(3) 0.031(3) 0.046(3) 0.002(2) -0.003(3) -0.011(2)
C24 0.046(4) 0.059(4) 0.054(4) 0.004(3) -0.008(3) -0.021(3)
C25 0.045(5) 0.080(6) 0.081(6) 0.006(4) -0.004(4) -0.019(4)
C26 0.070(5) 0.052(4) 0.068(5) 0.004(3) 0.021(4) -0.018(4)
C27 0.089(6) 0.049(4) 0.045(4) 0.008(3) -0.001(4) -0.023(4)
C28 0.059(4) 0.042(3) 0.045(3) 0.010(3) -0.017(3) -0.017(3)
C29 0.039(3) 0.047(3) 0.024(2) -0.003(2) -0.008(2) -0.007(2)
C30 0.043(3) 0.047(3) 0.042(3) -0.010(3) -0.012(3) -0.003(3)
C31 0.062(4) 0.046(3) 0.047(4) -0.006(3) -0.012(3) -0.016(3)
C32 0.050(4) 0.078(5) 0.049(4) -0.004(3) -0.009(3) -0.027(4)
C33 0.041(4) 0.072(5) 0.059(4) -0.002(4) -0.014(3) -0.008(3)
C34 0.045(4) 0.053(4) 0.045(3) 0.001(3) -0.013(3) -0.009(3)
C35 0.038(3) 0.045(3) 0.027(3) -0.008(2) -0.002(2) -0.010(2)
C36 0.041(3) 0.049(3) 0.035(3) -0.008(3) -0.004(2) -0.012(3)
C37 0.064(4) 0.044(3) 0.046(3) -0.014(3) -0.011(3) -0.011(3)
C38 0.064(5) 0.066(5) 0.048(4) -0.012(3) -0.007(3) 0.014(4)
C39 0.043(4) 0.076(5) 0.059(4) -0.005(4) -0.001(3) -0.003(3)
C40 0.042(3) 0.056(4) 0.044(3) -0.001(3) 0.007(3) -0.012(3)
C41 0.049(4) 0.059(4) 0.063(4) -0.002(3) -0.002(3) -0.010(3)
C42 0.059(5) 0.040(3) 0.046(4) 0.001(3) -0.005(3) -0.012(3)
N1 0.026(3) 0.070(4) 0.054(3) -0.005(3) -0.004(2) -0.007(2)
N2 0.026(2) 0.025(2) 0.034(2) -0.0029(17) -0.0042(17) -0.0072(16)
N3 0.028(2) 0.032(2) 0.025(2) -0.0034(17) -0.0039(16) -0.0063(17)
N4 0.029(3) 0.054(3) 0.072(4) -0.011(3) -0.003(2) -0.002(2)
N5 0.034(2) 0.030(2) 0.032(2) -0.0011(18) -0.0067(18) -0.0068(18)
N6 0.029(2) 0.029(2) 0.035(2) -0.0002(18) -0.0069(18) -0.0060(18)
N7 0.034(2) 0.028(2) 0.029(2) -0.0007(17) -0.0031(18) -0.0052(18)
N8 0.032(2) 0.033(2) 0.034(2) -0.0039(18) -0.0027(18) -0.0076(19)
N9 0.057(4) 0.071(4) 0.079(5) -0.002(3) -0.009(3) -0.013(3)
O1 0.044(2) 0.050(2) 0.039(2) -0.0036(18) -0.0140(18) -0.0083(19)
O2 0.048(2) 0.054(2) 0.033(2) -0.0065(18) 0.0030(17) -0.006(2)
O3 0.042(2) 0.037(2) 0.053(2) -0.0017(18) -0.0037(18) -0.0169(17)
O4 0.050(3) 0.029(2) 0.059(3) -0.0013(18) -0.006(2) 0.0014(18)
O5 0.063(4) 0.098(5) 0.063(4) -0.014(4) -0.004(3) -0.022(3)
O6 0.046(3) 0.088(4) 0.079(4) -0.008(3) -0.022(3) -0.005(3)
O7 0.038(3) 0.057(3) 0.100(4) -0.004(3) -0.012(3) -0.012(2)
O8 0.056(3) 0.094(4) 0.076(4) -0.024(3) -0.010(3) -0.002(3)
O9 0.057(4) 0.058(4) 0.097(5) 0.000(3) -0.013(3) -0.006(3)
Co 0.0243(4) 0.0264(4) 0.0290(4) -0.0014(3) -0.0037(3) -0.0046(3)
Ag1 0.0548(5) 0.1507(10) 0.1851(11) -0.0073(8) -0.0100(6) -0.0152(5)

loop_
_atom_type_symbol
_atom_type_description
_atom_type_scat_dispersion_real
_atom_type_scat_dispersion_imag
_atom_type_scat_source
C C 0.0033 0.0016 'International Tables Vol C Tables 4.2.6.8 and 6.1.1.4'
H H 0.0000 0.0000 'International Tables Vol C Tables 4.2.6.8 and 6.1.1.4'
N N 0.0061 0.0033 'International Tables Vol C Tables 4.2.6.8 and 6.1.1.4'
O O 0.0106 0.0060 'International Tables Vol C Tables 4.2.6.8 and 6.1.1.4'
Co Co 0.3494 0.9721 'International Tables Vol C Tables 4.2.6.8 and 6.1.1.4'
Ag Ag -0.8971 1.1015 'International Tables Vol C Tables 4.2.6.8 and 6.1.1.4'

loop_
_geom_angle_atom_site_label_1
_geom_angle_atom_site_label_2
_geom_angle_atom_site_label_3
_geom_angle
N1 C1 C2 122.0(5)
N1 C1 H1 119.0
C2 C1 H1 119.0
N2 C2 C1 118.0(5)
N2 C2 C9 113.0(4)
C1 C2 C9 128.7(5)
N2 C3 C4 116.6(5)
N2 C3 C10 113.0(5)
C4 C3 C10 130.3(5)
N1 C4 C3 122.7(5)
N1 C4 H4 118.6
C3 C4 H4 118.6
N3 C5 C6 118.2(5)
N3 C5 C11 111.7(5)
C6 C5 C11 130.0(5)
N4 C6 C5 121.9(6)
N4 C6 H6 119.1
C5 C6 H6 119.1
N3 C7 C8 117.6(5)
N3 C7 C12 112.4(5)
C8 C7 C12 130.0(5)
N4 C8 C7 122.6(6)
N4 C8 H8 118.7
C7 C8 H8 118.7
O1 C9 N7 128.0(5)
O1 C9 C2 120.8(5)
N7 C9 C2 111.1(4)
O2 C10 N5 128.1(5)
O2 C10 C3 121.0(5)
N5 C10 C3 110.9(4)
O4 C11 N8 128.2(5)
O4 C11 C5 119.9(5)
N8 C11 C5 111.9(5)
O3 C12 N6 127.6(5)
O3 C12 C7 120.4(5)
N6 C12 C7 111.9(4)
N6 C13 C17 114.4(4)
N6 C13 H13A 108.7
C17 C13 H13A 108.7
N6 C13 H13B 108.7
C17 C13 H13B 108.7
H13A C13 H13B 107.6
N8 C14 C23 115.4(4)
N8 C14 H14A 108.4
C23 C14 H14A 108.4
N8 C14 H14B 108.4
C23 C14 H14B 108.4
H14A C14 H14B 107.5
N5 C15 C29 114.5(4)
N5 C15 H15A 108.6
C29 C15 H15A 108.6
N5 C15 H15B 108.6
C29 C15 H15B 108.6
H15A C15 H15B 107.6
N7 C16 C35 115.0(4)
N7 C16 H16A 108.5
C35 C16 H16A 108.5
N7 C16 H16B 108.5
C35 C16 H16B 108.5
H16A C16 H16B 107.5
C22 C17 C18 118.7(5)
C22 C17 C13 122.0(5)
C18 C17 C13 119.3(5)
C19 C18 C17 120.4(6)
C19 C18 H18 119.8
C17 C18 H18 119.8
C20 C19 C18 120.1(6)
C20 C19 H19 119.9
C18 C19 H19 119.9
C19 C20 C21 120.3(6)
C19 C20 H20 119.9
C21 C20 H20 119.9
C20 C21 C22 119.9(6)
C20 C21 H21 120.1
C22 C21 H21 120.1
C17 C22 C21 120.6(6)
C17 C22 H22 119.7
C21 C22 H22 119.7
C24 C23 C28 117.7(6)
C24 C23 C14 119.6(5)
C28 C23 C14 122.6(5)
C25 C24 C23 120.9(7)
C25 C24 H24 123(4)
C23 C24 H24 116(4)
C26 C25 C24 120.4(8)
C26 C25 H25 110(6)
C24 C25 H25 129(6)
C25 C26 C27 119.6(7)
C25 C26 H26 120.2
C27 C26 H26 120.2
C28 C27 C26 120.3(7)
C28 C27 H27 119.8
C26 C27 H27 119.8
C27 C28 C23 121.0(7)
C27 C28 H28 119.5
C23 C28 H28 119.5
C30 C29 C34 118.7(6)
C30 C29 C15 122.1(5)
C34 C29 C15 119.2(5)
C31 C30 C29 120.7(6)
C31 C30 H30 119.7
C29 C30 H30 119.7
C30 C31 C32 120.5(6)
C30 C31 H31 119.8
C32 C31 H31 119.8
C33 C32 C31 120.1(6)
C33 C32 H32 120.0
C31 C32 H32 120.0
C32 C33 C34 119.9(6)
C32 C33 H33 120.1
C34 C33 H33 120.1
C33 C34 C29 120.2(6)
C33 C34 H34 119.9
C29 C34 H34 119.9
C36 C35 C40 119.5(6)
C36 C35 C16 121.9(5)
C40 C35 C16 118.5(5)
C35 C36 C37 120.2(6)
C35 C36 H36 119.9
C37 C36 H36 119.9
C38 C37 C36 120.2(6)
C38 C37 H37 119.9
C36 C37 H37 119.9
C39 C38 C37 119.1(7)
C39 C38 H38 120.4
C37 C38 H38 120.4
C38 C39 C40 121.0(7)
C38 C39 H39 119.5
C40 C39 H39 119.5
C35 C40 C39 119.9(6)
C35 C40 H40 120.0
C39 C40 H40 120.0
C42 C41 H41A 109.5
C42 C41 H41B 109.5
H41A C41 H41B 109.5
C42 C41 H41C 109.5
H41A C41 H41C 109.5
H41B C41 H41C 109.5
N9 C42 C41 178.1(7)
C1 N1 C4 117.7(5)
C2 N2 C3 123.0(5)
C2 N2 Co 118.7(4)
C3 N2 Co 118.2(4)
C7 N3 C5 121.7(5)
C7 N3 Co 119.1(4)
C5 N3 Co 119.2(4)
C8 N4 C6 117.8(5)
C10 N5 C15 117.8(5)
C10 N5 Co 115.6(4)
C15 N5 Co 125.9(4)
C12 N6 C13 117.8(4)
C12 N6 Co 114.7(4)
C13 N6 Co 126.2(4)
C9 N7 C16 116.8(4)
C9 N7 Co 115.4(4)
C16 N7 Co 126.5(4)
C11 N8 C14 117.7(4)
C11 N8 Co 115.7(4)
C14 N8 Co 125.6(4)
C42 N9 Ag1 175.5(7)
H1O5 O5 H2O5 97(7)
H1O6 O6 H2O6 95(10)
H1O7 O7 H2O7 118(9)
Ag1 O8 H1O8 108(8)
Ag1 O8 H2O8 120(10)
H1O8 O8 H2O8 72(2)
H1O9 O9 H2O9 106(8)
N3 Co N2 178.95(19)
N3 Co N5 98.99(18)
N2 Co N5 81.95(18)
N3 Co N7 97.34(18)
N2 Co N7 81.71(18)
N5 Co N7 163.65(18)
N3 Co N8 81.55(18)
N2 Co N8 98.92(18)
N5 Co N8 91.66(18)
N7 Co N8 91.49(18)
N3 Co N6 81.78(18)
N2 Co N6 97.76(18)
N5 Co N6 90.09(18)
N7 Co N6 91.48(18)
N8 Co N6 163.31(18)
N9 Ag1 O8 176.2(3)

loop_
_geom_bond_atom_site_label_1
_geom_bond_atom_site_label_2
_geom_bond_distance
C1 N1 1.324(8)
C1 C2 1.391(8)
C1 H1 0.9300
C2 N2 1.322(7)
C2 C9 1.499(8)
C3 N2 1.328(7)
C3 C4 1.398(8)
C3 C10 1.497(8)
C4 N1 1.329(8)
C4 H4 0.9300
C5 N3 1.341(7)
C5 C6 1.383(8)
C5 C11 1.499(8)
C6 N4 1.330(8)
C6 H6 0.9300
C7 N3 1.330(7)
C7 C8 1.386(8)
C7 C12 1.499(8)
C8 N4 1.329(8)
C8 H8 0.9300
C9 O1 1.247(7)
C9 N7 1.332(7)
C10 O2 1.246(6)
C10 N5 1.336(7)
C11 O4 1.253(7)
C11 N8 1.320(7)
C12 O3 1.251(6)
C12 N6 1.330(7)
C13 N6 1.456(7)
C13 C17 1.505(8)
C13 H13A 0.9700
C13 H13B 0.9700
C14 N8 1.468(7)
C14 C23 1.505(8)
C14 H14A 0.9700
C14 H14B 0.9700
C15 N5 1.460(7)
C15 C29 1.515(8)
C15 H15A 0.9700
C15 H15B 0.9700
C16 N7 1.457(7)
C16 C35 1.522(8)
C16 H16A 0.9700
C16 H16B 0.9700
C17 C22 1.371(8)
C17 C18 1.395(8)
C18 C19 1.395(9)
C18 H18 0.9300
C19 C20 1.357(10)
C19 H19 0.9300
C20 C21 1.378(10)
C20 H20 0.9300
C21 C22 1.398(9)
C21 H21 0.9300
C22 H22 0.9300
C23 C24 1.392(9)
C23 C28 1.394(8)
C24 C25 1.385(11)
C24 H24 0.94(7)
C25 C26 1.358(12)
C25 H25 0.81(8)
C26 C27 1.389(11)
C26 H26 0.9300
C27 C28 1.367(10)
C27 H27 0.9300
C28 H28 0.9300
C29 C30 1.377(8)
C29 C34 1.398(8)
C30 C31 1.372(9)
C30 H30 0.9300
C31 C32 1.385(10)
C31 H31 0.9300
C32 C33 1.359(11)
C32 H32 0.9300
C33 C34 1.396(9)
C33 H33 0.9300
C34 H34 0.9300
C35 C36 1.370(8)
C35 C40 1.381(8)
C36 C37 1.397(9)
C36 H36 0.9300
C37 C38 1.378(10)
C37 H37 0.9300
C38 C39 1.370(11)
C38 H38 0.9300
C39 C40 1.386(10)
C39 H39 0.9300
C40 H40 0.9300
C41 C42 1.430(10)
C41 H41A 0.9600
C41 H41B 0.9600
C41 H41C 0.9600
C42 N9 1.134(9)
N2 Co 1.849(4)
N3 Co 1.842(4)
N5 Co 1.953(4)
N6 Co 1.977(4)
N7 Co 1.962(4)
N8 Co 1.963(4)
N9 Ag1 2.086(7)
O5 H1O5 0.85(2)
O5 H2O5 0.84(2)
O6 H1O6 0.85(2)
O6 H2O6 0.78(2)
O7 H1O7 0.85(2)
O7 H2O7 0.85(2)
O8 Ag1 2.124(6)
O8 H1O8 0.85(2)
O8 H2O8 0.85(2)
O9 H1O9 0.85(9)
O9 H2O9 0.78(2)

loop_
_geom_torsion_atom_site_label_1
_geom_torsion_atom_site_label_2
_geom_torsion_atom_site_label_3
_geom_torsion_atom_site_label_4
_geom_torsion
N1 C1 C2 N2 0.5(9)
N1 C1 C2 C9 -172.1(6)
N2 C3 C4 N1 1.2(9)
C10 C3 C4 N1 -180.0(6)
N3 C5 C6 N4 0.7(9)
C11 C5 C6 N4 176.6(6)
N3 C7 C8 N4 -1.7(9)
C12 C7 C8 N4 176.9(6)
N2 C2 C9 O1 -177.9(5)
C1 C2 C9 O1 -5.1(9)
N2 C2 C9 N7 -0.8(6)
C1 C2 C9 N7 172.1(5)
N2 C3 C10 O2 -177.6(5)
C4 C3 C10 O2 3.5(9)
N2 C3 C10 N5 0.8(6)
C4 C3 C10 N5 -178.1(5)
N3 C5 C11 O4 179.0(5)
C6 C5 C11 O4 3.0(9)
N3 C5 C11 N8 0.0(6)
C6 C5 C11 N8 -176.1(6)
N3 C7 C12 O3 176.2(5)
C8 C7 C12 O3 -2.5(9)
N3 C7 C12 N6 -1.4(6)
C8 C7 C12 N6 180.0(5)
N6 C13 C17 C22 -34.7(7)
N6 C13 C17 C18 146.6(5)
C22 C17 C18 C19 0.6(9)
C13 C17 C18 C19 179.3(5)
C17 C18 C19 C20 1.3(10)
C18 C19 C20 C21 -1.0(10)
C19 C20 C21 C22 -1.1(10)
C18 C17 C22 C21 -2.7(8)
C13 C17 C22 C21 178.6(5)
C20 C21 C22 C17 3.0(9)
N8 C14 C23 C24 142.5(6)
N8 C14 C23 C28 -37.3(8)
C28 C23 C24 C25 -0.6(10)
C14 C23 C24 C25 179.7(6)
C23 C24 C25 C26 1.2(12)
C24 C25 C26 C27 -0.5(12)
C25 C26 C27 C28 -0.9(11)
C26 C27 C28 C23 1.5(10)
C24 C23 C28 C27 -0.8(9)
C14 C23 C28 C27 179.0(6)
N5 C15 C29 C30 40.8(7)
N5 C15 C29 C34 -139.7(5)
C34 C29 C30 C31 0.5(8)
C15 C29 C30 C31 179.9(5)
C29 C30 C31 C32 -0.5(9)
C30 C31 C32 C33 -0.3(10)
C31 C32 C33 C34 0.9(10)
C32 C33 C34 C29 -0.9(10)
C30 C29 C34 C33 0.2(9)
C15 C29 C34 C33 -179.3(6)
N7 C16 C35 C36 33.8(7)
N7 C16 C35 C40 -148.0(5)
C40 C35 C36 C37 2.0(8)
C16 C35 C36 C37 -179.9(5)
C35 C36 C37 C38 -1.2(9)
C36 C37 C38 C39 0.0(10)
C37 C38 C39 C40 0.3(11)
C36 C35 C40 C39 -1.6(9)
C16 C35 C40 C39 -179.9(6)
C38 C39 C40 C35 0.5(11)
C2 C1 N1 C4 -1.4(10)
C3 C4 N1 C1 0.6(10)
C1 C2 N2 C3 1.4(8)
C9 C2 N2 C3 175.1(4)
C1 C2 N2 Co -175.3(4)
C9 C2 N2 Co -1.6(6)
C4 C3 N2 C2 -2.2(7)
C10 C3 N2 C2 178.8(4)
C4 C3 N2 Co 174.5(4)
C10 C3 N2 Co -4.5(6)
C8 C7 N3 C5 1.7(7)
C12 C7 N3 C5 -177.2(4)
C8 C7 N3 Co -177.6(4)
C12 C7 N3 Co 3.5(6)
C6 C5 N3 C7 -1.2(8)
C11 C5 N3 C7 -177.8(4)
C6 C5 N3 Co 178.1(4)
C11 C5 N3 Co 1.5(6)
C7 C8 N4 C6 1.3(10)
C5 C6 N4 C8 -0.8(10)
O2 C10 N5 C15 10.4(8)
C3 C10 N5 C15 -167.8(4)
O2 C10 N5 Co -178.7(4)
C3 C10 N5 Co 3.0(5)
C29 C15 N5 C10 -116.3(5)
C29 C15 N5 Co 74.0(6)
O3 C12 N6 C13 -10.1(8)
C7 C12 N6 C13 167.2(4)
O3 C12 N6 Co -178.4(4)
C7 C12 N6 Co -1.1(5)
C17 C13 N6 C12 120.7(5)
C17 C13 N6 Co -72.4(6)
O1 C9 N7 C16 11.4(8)
C2 C9 N7 C16 -165.5(4)
O1 C9 N7 Co 179.5(5)
C2 C9 N7 Co 2.7(5)
C35 C16 N7 C9 -118.1(5)
C35 C16 N7 Co 75.3(6)
O4 C11 N8 C14 -10.9(8)
C5 C11 N8 C14 168.0(4)
O4 C11 N8 Co 179.7(5)
C5 C11 N8 Co -1.3(6)
C23 C14 N8 C11 120.4(5)
C23 C14 N8 Co -71.4(6)
C41 C42 N9 Ag1 -50(28)
C7 N3 Co N2 61(10)
C5 N3 Co N2 -118(10)
C7 N3 Co N5 -92.1(4)
C5 N3 Co N5 88.6(4)
C7 N3 Co N7 87.1(4)
C5 N3 Co N7 -92.2(4)
C7 N3 Co N8 177.6(4)
C5 N3 Co N8 -1.8(4)
C7 N3 Co N6 -3.3(4)
C5 N3 Co N6 177.4(4)
C2 N2 Co N3 29(10)
C3 N2 Co N3 -148(10)
C2 N2 Co N5 -178.2(4)
C3 N2 Co N5 4.9(4)
C2 N2 Co N7 2.4(4)
C3 N2 Co N7 -174.5(4)
C2 N2 Co N8 -87.8(4)
C3 N2 Co N8 95.3(4)
C2 N2 Co N6 92.8(4)
C3 N2 Co N6 -84.1(4)
C10 N5 Co N3 175.2(4)
C15 N5 Co N3 -14.9(4)
C10 N5 Co N2 -4.4(4)
C15 N5 Co N2 165.6(4)
C10 N5 Co N7 -2.1(8)
C15 N5 Co N7 167.8(5)
C10 N5 Co N8 -103.1(4)
C15 N5 Co N8 66.8(4)
C10 N5 Co N6 93.5(4)
C15 N5 Co N6 -96.6(4)
C9 N7 Co N3 177.6(4)
C16 N7 Co N3 -15.6(4)
C9 N7 Co N2 -2.8(4)
C16 N7 Co N2 163.9(4)
C9 N7 Co N5 -5.1(8)
C16 N7 Co N5 161.7(6)
C9 N7 Co N8 96.0(4)
C16 N7 Co N8 -97.3(4)
C9 N7 Co N6 -100.5(4)
C16 N7 Co N6 66.3(4)
C11 N8 Co N3 1.7(4)
C14 N8 Co N3 -166.7(4)
C11 N8 Co N2 -179.3(4)
C14 N8 Co N2 12.4(4)
C11 N8 Co N5 -97.1(4)
C14 N8 Co N5 94.5(4)
C11 N8 Co N7 98.9(4)
C14 N8 Co N7 -69.5(4)
C11 N8 Co N6 -1.3(8)
C14 N8 Co N6 -169.7(5)
C12 N6 Co N3 2.4(4)
C13 N6 Co N3 -164.9(4)
C12 N6 Co N2 -176.7(4)
C13 N6 Co N2 16.1(4)
C12 N6 Co N5 101.4(4)
C13 N6 Co N5 -65.8(4)
C12 N6 Co N7 -94.8(4)
C13 N6 Co N7 97.9(4)
C12 N6 Co N8 5.3(8)
C13 N6 Co N8 -161.9(6)
C42 N9 Ag1 O8 10(11)
